data_1517630
loop_
_publ_author_name
'Jeffrey S. Ovens'
'Kimberley N. Truong'
'Daniel B. Leznoff'

_publ_section_title
;
 Targeting [AuCl2(CN)2]- units as halophilic building blocks in
 coordination polymers
;
_journal_name_full
;
Inorganica Chimica Acta
;
_journal_page_first 127
_journal_page_last 135
_journal_volume 403
_journal_year 2013
_chemical_formula_moiety 'C4 H12 Au2 Cl4 Co1 N4 O6'
_chemical_formula_sum 'C4 H12 Au2 Cl4 Co N4 O6'
_chemical_formula_weight 806.84
_chemical_name_systematic ?
_space_group_IT_number 2
_symmetry_cell_setting triclinic
_symmetry_space_group_name_Hall '-P 1'
_symmetry_space_group_name_H-M 'P -1'
_atom_sites_solution_hydrogens geom
_atom_sites_solution_primary direct
_cell_angle_alpha 83.557(2)
_cell_angle_beta 85.408(2)
_cell_angle_gamma 89.333(2)
_cell_formula_units_Z 1
_cell_length_a 5.2333(2)
_cell_length_b 9.2120(3)
_cell_length_c 9.4271(3)
_cell_measurement_reflns_used 4134
_cell_measurement_temperature 296(2)
_cell_measurement_theta_max 32.95
_cell_measurement_theta_min 4.37
_cell_volume 450.15(3)
_computing_cell_refinement 'Bruker SAINT'
_computing_data_collection 'Bruker APEX2'
_computing_data_reduction 'Bruker SAINT'
_computing_structure_solution
; 
 SIR92 (Altomare et al, 1994)
 CRYSTALS (Watkin, 1988) 
;
_diffrn_ambient_temperature 296(2)
_diffrn_measured_fraction_theta_full 0.995
_diffrn_measured_fraction_theta_max 0.958
_diffrn_measurement_device_type 'Bruker APEX-II CCD'
_diffrn_measurement_method '\w scans'
_diffrn_radiation_monochromator graphite
_diffrn_radiation_type 'Mo K\a'
_diffrn_radiation_wavelength 0.71073
_diffrn_reflns_av_R_equivalents 0.041
_diffrn_reflns_limit_h_max 7
_diffrn_reflns_limit_h_min -7
_diffrn_reflns_limit_k_max 14
_diffrn_reflns_limit_k_min -13
_diffrn_reflns_limit_l_max 14
_diffrn_reflns_limit_l_min -14
_diffrn_reflns_number 9283
_diffrn_reflns_theta_full 28.828
_diffrn_reflns_theta_max 33.135
_diffrn_reflns_theta_min 2.181
_exptl_absorpt_coefficient_mu 17.782
_exptl_absorpt_correction_T_max 0.7465
_exptl_absorpt_correction_T_min 0.4009
_exptl_absorpt_correction_type multi-scan
_exptl_crystal_colour colourless
_exptl_crystal_density_diffrn 2.961
_exptl_crystal_description plate
_exptl_crystal_F_000 361
_exptl_crystal_size_max 0.128
_exptl_crystal_size_mid 0.073
_exptl_crystal_size_min 0.028
_refine_diff_density_max 1.61
_refine_diff_density_min -1.55
_refine_ls_extinction_method None
_refine_ls_goodness_of_fit_ref 1.0195
_refine_ls_matrix_type full
_refine_ls_number_parameters 96
_refine_ls_number_reflns 2261
_refine_ls_number_restraints 0
_refine_ls_R_factor_all 0.0446
_refine_ls_R_factor_gt 0.0274
_refine_ls_shift/su_max 0.0002831
_refine_ls_structure_factor_coef F
_refine_ls_weighting_details
;
 Method= Modified Sheldrick 
 w=1/[\s^2^(F) + ( 0.02P)^2^ + 0.00P] 
 ,where P=(max(Fo,0) + 2Fc)/3 
;
_refine_ls_weighting_scheme calc
_refine_ls_wR_factor_all 0.0473
_refine_ls_wR_factor_gt 0.0338
_refine_ls_wR_factor_ref 0.0334
_reflns_limit_h_max 7
_reflns_limit_h_min -7
_reflns_limit_k_max 14
_reflns_limit_k_min -13
_reflns_limit_l_max 14
_reflns_limit_l_min 0
_reflns_number_gt 2307
_reflns_number_total 3286
_reflns_threshold_expression I>2.0\s(I)
_cod_data_source_file ICA-2013-403-127-135-9.cif
_cod_data_source_block Co_OH2_Au3Cl-9
_cod_depositor_comments
;
The following automatic conversions were performed:

'_exptl_absorpt_correction_type' value 'Multi-scan' changed to
'multi-scan' according to the built-in table from CIF Core dictionary
named 'cif_core.dic' version 2.4.1 from 2010-06-29.

Automatic conversion script
Id: cif_fix_values 2281 2013-09-26 08:29:07Z andrius 
;
_cod_original_formula_sum 'C4 H12 Au2 Cl4 Co1 N4 O6'
_cod_database_code 1517630

loop_
_symmetry_equiv_pos_as_xyz
x,y,z
-x,-y,-z

loop_
_atom_site_label
_atom_site_type_symbol
_atom_site_fract_x
_atom_site_fract_y
_atom_site_fract_z
_atom_site_U_iso_or_equiv
_atom_site_occupancy
_atom_site_adp_type
_atom_site_refinement_flags_posn
Au1 Au 0.0000 1.0000 1.0000 0.0220 1.0000 Uani S
Au2 Au 0.0000 0.5000 1.0000 0.0312 1.0000 Uani S
Co1 Co 0.5000 1.0000 0.5000 0.0221 1.0000 Uani S
Cl1 Cl -0.2938(3) 0.84015(17) 0.94084(14) 0.0341 1.0000 Uani .
Cl2 Cl -0.2718(4) 0.3909(2) 1.1812(2) 0.0577 1.0000 Uani .
O1 O 0.2607(7) 1.1699(4) 0.4070(4) 0.0295 1.0000 Uani .
O2 O 0.2506(7) 0.8466(5) 0.4564(4) 0.0354 1.0000 Uani .
O3 O 0.2578(13) 1.4246(7) 0.5267(7) 0.0754(17) 1.0000 Uiso .
N1 N 0.2868(8) 1.0164(5) 0.6939(4) 0.0282 1.0000 Uani .
N2 N 0.2089(13) 0.6868(7) 1.2218(7) 0.0557 1.0000 Uani .
C1 C 0.1797(9) 1.0106(6) 0.8039(5) 0.0253 1.0000 Uani .
C2 C 0.1440(12) 0.6189(7) 1.1408(6) 0.0383 1.0000 Uani .
H11 H 0.2971 1.1852 0.3207 0.069(15) 1.0000 Uiso R
H12 H 0.2172 1.2499 0.4278 0.069(15) 1.0000 Uiso R
H21 H 0.2336 0.8053 0.3859 0.077(15) 1.0000 Uiso R
H22 H 0.1154 0.8236 0.5004 0.077(15) 1.0000 Uiso R

loop_
_atom_site_aniso_label
_atom_site_aniso_U_11
_atom_site_aniso_U_22
_atom_site_aniso_U_33
_atom_site_aniso_U_23
_atom_site_aniso_U_13
_atom_site_aniso_U_12
Au1 0.01978(13) 0.03375(15) 0.01240(11) -0.00468(9) 0.00187(8) 0.00181(10)
Au2 0.03797(18) 0.02974(16) 0.02776(15) -0.01047(12) -0.00384(12) -0.00018(12)
Co1 0.0175(4) 0.0346(5) 0.0149(4) -0.0076(4) 0.0019(3) -0.0035(4)
Cl1 0.0289(6) 0.0476(8) 0.0269(6) -0.0090(5) -0.0018(5) -0.0052(5)
Cl2 0.0688(12) 0.0583(11) 0.0459(9) -0.0163(8) 0.0135(8) -0.0222(9)
O1 0.0298(19) 0.035(2) 0.0247(18) -0.0050(15) -0.0037(14) -0.0015(15)
O2 0.0260(19) 0.051(3) 0.031(2) -0.0175(19) 0.0036(15) -0.0108(17)
N1 0.024(2) 0.041(3) 0.0198(19) -0.0076(17) 0.0014(15) 0.0013(18)
N2 0.067(4) 0.059(4) 0.045(3) -0.025(3) -0.001(3) -0.007(3)
C1 0.020(2) 0.037(3) 0.019(2) -0.0034(19) 0.0006(16) 0.0026(19)
C2 0.040(3) 0.046(3) 0.032(3) -0.014(3) -0.006(2) -0.002(3)

loop_
_atom_type_symbol
_atom_type_scat_dispersion_real
_atom_type_scat_dispersion_imag
_atom_type_scat_Cromer_Mann_a1
_atom_type_scat_Cromer_Mann_b1
_atom_type_scat_Cromer_Mann_a2
_atom_type_scat_Cromer_Mann_b2
_atom_type_scat_Cromer_Mann_a3
_atom_type_scat_Cromer_Mann_b3
_atom_type_scat_Cromer_Mann_a4
_atom_type_scat_Cromer_Mann_b4
_atom_type_scat_Cromer_Mann_c
_atom_type_scat_source
C 0.0033 0.0016 2.3100 20.8439 1.0200 10.2075 1.5886 0.5687 0.8650 51.6512 0.2156 'International Tables Vol C 4.2.6.8 and 6.1.1.4'
H 0.0000 0.0000 0.4930 10.5109 0.3229 26.1257 0.1402 3.1424 0.0408 57.7998 0.0030 'International Tables Vol C 4.2.6.8 and 6.1.1.4'
N 0.0061 0.0033 12.2126 0.0057 3.1322 9.8933 2.0125 28.9975 1.1663 0.5826 -11.5290 'International Tables Vol C 4.2.6.8 and 6.1.1.4'
O 0.0106 0.0060 3.0485 13.2771 2.2868 5.7011 1.5463 0.3239 0.8670 32.9089 0.2508 'International Tables Vol C 4.2.6.8 and 6.1.1.4'
Cl 0.1484 0.1585 11.4604 0.0104 7.1964 1.1662 6.2556 18.5194 1.6455 47.7784 -9.5574 'International Tables Vol C 4.2.6.8 and 6.1.1.4'
Co 0.3494 0.9721 12.2841 4.2791 7.3409 0.2784 4.0034 13.5359 2.3488 71.1692 1.0118 'International Tables Vol C 4.2.6.8 and 6.1.1.4'
Au -2.0133 8.8022 16.8819 0.4611 18.5913 8.6216 25.5582 1.4826 5.8600 36.3956 12.0658 'International Tables Vol C 4.2.6.8 and 6.1.1.4'

loop_
_geom_angle_atom_site_label_1
_geom_angle_site_symmetry_1
_geom_angle_atom_site_label_2
_geom_angle_atom_site_label_3
_geom_angle_site_symmetry_3
_geom_angle
_geom_angle_publ_flag
Cl1 2_577 Au1 C1 2_577 91.14(16) yes
Cl1 2_577 Au1 Cl1 2_477 110.27(5) yes
C1 2_577 Au1 Cl1 2_477 59.32(15) yes
Cl1 2_577 Au1 Cl1 1_655 69.73(5) yes
C1 2_577 Au1 Cl1 1_655 120.68(15) yes
Cl1 2_477 Au1 Cl1 1_655 179.997 yes
Cl1 2_577 Au1 Cl1 . 179.995 yes
C1 2_577 Au1 Cl1 . 88.86(16) yes
Cl1 2_477 Au1 Cl1 . 69.73(5) yes
Cl1 1_655 Au1 Cl1 . 110.27(5) yes
Cl1 2_577 Au1 C1 . 88.86(16) yes
C1 2_577 Au1 C1 . 179.994 yes
Cl1 2_477 Au1 C1 . 120.68(15) yes
Cl1 1_655 Au1 C1 . 59.32(15) yes
Cl1 . Au1 C1 . 91.14(16) yes
Cl2 2_567 Au2 C2 2_567 89.00(19) yes
Cl2 2_567 Au2 Cl1 2_567 100.38(6) yes
C2 2_567 Au2 Cl1 2_567 75.6(2) yes
Cl2 2_567 Au2 Cl1 . 79.62(6) yes
C2 2_567 Au2 Cl1 . 104.4(2) yes
Cl1 2_567 Au2 Cl1 . 179.997 yes
Cl2 2_567 Au2 Cl2 . 179.995 yes
C2 2_567 Au2 Cl2 . 91.00(19) yes
Cl1 2_567 Au2 Cl2 . 79.62(6) yes
Cl1 . Au2 Cl2 . 100.38(6) yes
Cl2 2_567 Au2 C2 . 91.00(19) yes
C2 2_567 Au2 C2 . 179.994 yes
Cl1 2_567 Au2 C2 . 104.4(2) yes
Cl1 . Au2 C2 . 75.6(2) yes
Cl2 . Au2 C2 . 89.00(19) yes
O1 2_676 Co1 N1 2_676 87.32(16) yes
O1 2_676 Co1 O2 2_676 90.27(16) yes
N1 2_676 Co1 O2 2_676 89.23(16) yes
O1 2_676 Co1 O1 . 179.995 yes
N1 2_676 Co1 O1 . 92.68(16) yes
O2 2_676 Co1 O1 . 89.73(16) yes
O1 2_676 Co1 O2 . 89.73(16) yes
N1 2_676 Co1 O2 . 90.77(16) yes
O2 2_676 Co1 O2 . 179.994 yes
O1 . Co1 O2 . 90.27(16) yes
O1 2_676 Co1 N1 . 92.68(16) yes
N1 2_676 Co1 N1 . 179.994 yes
O2 2_676 Co1 N1 . 90.77(16) yes
O1 . Co1 N1 . 87.32(16) yes
O2 . Co1 N1 . 89.23(16) yes
Au1 . Cl1 Au2 . 104.08(5) yes
Au1 . Cl1 Au1 2_477 110.27(5) yes
Au2 . Cl1 Au1 2_477 136.28(4) yes
Co1 . O1 H11 . 110.3 no
Co1 . O1 H12 . 134.2 no
H11 . O1 H12 . 102.6 no
Co1 . O2 H21 . 133.1 no
Co1 . O2 H22 . 127.1 no
H21 . O2 H22 . 98.4 no
Co1 . N1 C1 . 172.6(5) yes
Au1 . C1 N1 . 178.5(5) yes
Au2 . C2 N2 . 175.7(6) yes

loop_
_geom_bond_atom_site_label_1
_geom_bond_atom_site_label_2
_geom_bond_site_symmetry_2
_geom_bond_distance
_geom_bond_publ_flag
Au1 Cl1 2_577 2.2843(14) yes
Au1 C1 2_577 1.999(5) yes
Au1 Cl1 2_477 3.9831(14) yes
Au1 Cl1 1_655 3.9831(14) yes
Au1 Cl1 . 2.2843(14) yes
Au1 C1 . 1.999(5) yes
Au2 Cl2 2_567 2.2828(17) yes
Au2 C2 2_567 2.009(6) yes
Au2 Cl1 2_567 3.4824(16) yes
Au2 Cl1 . 3.4824(16) yes
Au2 Cl2 . 2.2828(17) yes
Au2 C2 . 2.009(6) yes
Co1 O1 2_676 2.147(4) yes
Co1 N1 2_676 2.083(4) yes
Co1 O2 2_676 2.032(4) yes
Co1 O1 . 2.147(4) yes
Co1 O2 . 2.032(4) yes
Co1 N1 . 2.083(4) yes
O1 H11 . 0.817 no
O1 H12 . 0.810 no
O2 H21 . 0.813 no
O2 H22 . 0.809 no
N1 C1 . 1.135(6) yes
N2 C2 . 1.116(8) yes

loop_
_geom_hbond_atom_site_label_D
_geom_hbond_atom_site_label_H
_geom_hbond_atom_site_label_A
_geom_hbond_site_symmetry_A
_geom_hbond_angle_DHA
_geom_hbond_distance_DH
_geom_hbond_distance_HA
_geom_hbond_distance_DA
_geom_hbond_publ_flag
O1 H12 O3 . 153 0.81 1.97 2.715(8) yes
O2 H21 N2 1_554 174 0.81 2.00 2.815(8) yes
O2 H22 O1 2_576 163 0.81 2.09 2.873(8) yes
